data_1550500
loop_
_publ_author_name
'Gruetzmacher, Hansjoerg'
'Hou, Yuanfeng'
'Li, Zhongshu'
'Li, Yaqi'
'Su, Cheng-Yong'
'Puschmann, Florian'
'Liu, Peng'

_publ_section_title
;
 Making the Unconventional \m2-P Bridging Binding Mode More Conventional
 in Phosphinine Complexes
;
_journal_name_full 'Chemical Science'
_journal_paper_doi 10.1039/C8SC05281F
_journal_year 2019
_chemical_formula_moiety 'C40 H60 Cl2 Cu2 O4 P4'
_chemical_formula_sum 'C40 H60 Cl2 Cu2 O4 P4'
_chemical_formula_weight 926.74
_space_group_crystal_system triclinic
_space_group_IT_number 2
_space_group_name_Hall '-P 1'
_space_group_name_H-M_alt 'P -1'
_symmetry_space_group_name_Hall '-P 1'
_symmetry_space_group_name_H-M 'P -1'
_atom_sites_solution_hydrogens geom
_audit_creation_date 2018-03-14
_audit_creation_method
;
Olex2 1.2
(compiled 2017.08.10 svn.r3458 for OlexSys, GUI svn.r5381)
;
_audit_update_record
;
2018-10-09 deposited with the CCDC.
2019-01-17 downloaded from the CCDC.
;
_cell_angle_alpha 79.859(5)
_cell_angle_beta 71.565(6)
_cell_angle_gamma 66.823(7)
_cell_formula_units_Z 1
_cell_length_a 9.1382(8)
_cell_length_b 11.4943(8)
_cell_length_c 12.1632(7)
_cell_measurement_reflns_used 3370
_cell_measurement_temperature 149.99(10)
_cell_measurement_theta_max 73.1790
_cell_measurement_theta_min 5.4580
_cell_volume 1112.26(15)
_computing_cell_refinement 'CrysAlisPro 1.171.38.43 (Rigaku OD, 2015)'
_computing_data_collection 'CrysAlisPro 1.171.38.43 (Rigaku OD, 2015)'
_computing_data_reduction 'CrysAlisPro 1.171.38.43 (Rigaku OD, 2015)'
_computing_molecular_graphics 'Olex2 (Dolomanov et al., 2009)'
_computing_publication_material 'Olex2 (Dolomanov et al., 2009)'
_computing_structure_refinement 'ShelXL (Sheldrick, 2015)'
_diffrn_ambient_environment N~2~
_diffrn_ambient_temperature 149.99(10)
_diffrn_detector 'CCD plate'
_diffrn_detector_area_resol_mean 10.6525
_diffrn_detector_type Atlas
_diffrn_measured_fraction_theta_full 0.993
_diffrn_measured_fraction_theta_max 0.953
_diffrn_measurement_details
;
List of Runs (angles in degrees, time in seconds):

  # Type    Start    End  Width  t~exp~   \w     \q     \k     \f   Frames
#--------------------------------------------------------------------------
  1  \w    -65.00  27.00   1.00    2.00    --  -41.14  38.00  30.00   92
  2  \w    -73.00  24.00   1.00    2.00    --  -41.14  77.00 120.00   97
  3  \w    100.00 128.00   1.00    2.00    --   41.14 178.00   0.00   28
  4  \w    101.00 176.00   1.00    7.00    --  106.40 125.00 -90.00   75
  5  \w    144.00 171.00   1.00    7.00    --  106.40  77.00-150.00   27
  6  \w     82.00 169.00   1.00    7.00    --  106.40  45.00 -30.00   87
  7  \w     82.00 135.00   1.00    7.00    --  106.40 -61.00-120.00   53
  8  \w     77.00 109.00   1.00    7.00    --  106.40 -95.00 -90.00   32
  9  \w     48.00 114.00   1.00    7.00    --  106.40 -77.00   0.00   66
 10  \w     47.00  78.00   1.00    7.00    --  106.40 -61.00-120.00   31
 11  \w     24.00  55.00   1.00    7.00    --  106.40 -95.00 -90.00   31
 12  \w     29.00  98.00   1.00    7.00    --  106.40 -95.00-150.00   69
 13  \w     76.00 112.00   1.00    7.00    --  106.40  77.00-150.00   36
 14  \w     56.00 173.00   1.00    7.00    --  106.40  15.00  90.00  117
 15  \w     93.00 120.00   1.00    7.00    --  106.40-125.00 150.00   27
 16  \w     38.00  64.00   1.00    7.00    --  106.40-125.00 150.00   26
 17  \w   -113.00 -17.00   1.00    2.00    --  -41.14 -38.00-150.00   96
;
_diffrn_measurement_device 'four-circle diffractometer'
_diffrn_measurement_device_type 'SuperNova, Dual, Cu at zero, Atlas'
_diffrn_measurement_method '\w scans'
_diffrn_orient_matrix_type 'CrysAlisPro convention (1999,Acta A55,543-557)'
_diffrn_orient_matrix_UB_11 0.1628292000
_diffrn_orient_matrix_UB_12 -0.0161773000
_diffrn_orient_matrix_UB_13 0.0240958000
_diffrn_orient_matrix_UB_21 0.0895419000
_diffrn_orient_matrix_UB_22 -0.0145625000
_diffrn_orient_matrix_UB_23 -0.1302559000
_diffrn_orient_matrix_UB_31 -0.0424817000
_diffrn_orient_matrix_UB_32 0.1444193000
_diffrn_orient_matrix_UB_33 -0.0184386000
_diffrn_radiation_monochromator mirror
_diffrn_radiation_probe x-ray
_diffrn_radiation_type CuK\a
_diffrn_radiation_wavelength 1.54184
_diffrn_reflns_av_R_equivalents 0.0482
_diffrn_reflns_av_unetI/netI 0.0557
_diffrn_reflns_Laue_measured_fraction_full 0.993
_diffrn_reflns_Laue_measured_fraction_max 0.953
_diffrn_reflns_limit_h_max 10
_diffrn_reflns_limit_h_min -11
_diffrn_reflns_limit_k_max 14
_diffrn_reflns_limit_k_min -11
_diffrn_reflns_limit_l_max 14
_diffrn_reflns_limit_l_min -14
_diffrn_reflns_number 6787
_diffrn_reflns_point_group_measured_fraction_full 0.993
_diffrn_reflns_point_group_measured_fraction_max 0.953
_diffrn_reflns_theta_full 67.684
_diffrn_reflns_theta_max 73.772
_diffrn_reflns_theta_min 3.838
_diffrn_source 'micro-focus sealed X-ray tube'
_diffrn_source_type 'SuperNova (Cu) X-ray Source'
_exptl_absorpt_coefficient_mu 3.937
_exptl_absorpt_correction_T_max 1.00000
_exptl_absorpt_correction_T_min 0.66051
_exptl_absorpt_correction_type multi-scan
_exptl_absorpt_process_details
;
CrysAlisPro 1.171.38.43 (Rigaku Oxford Diffraction, 2015)
Empirical absorption correction using spherical harmonics,
 implemented in SCALE3 ABSPACK scaling algorithm.
;
_exptl_crystal_colour 'clear yellowish yellow'
_exptl_crystal_colour_lustre clear
_exptl_crystal_colour_modifier yellowish
_exptl_crystal_colour_primary yellow
_exptl_crystal_density_diffrn 1.384
_exptl_crystal_description block
_exptl_crystal_F_000 484
_exptl_crystal_size_max 0.18
_exptl_crystal_size_mid 0.11
_exptl_crystal_size_min 0.1
_refine_diff_density_max 0.616
_refine_diff_density_min -0.705
_refine_diff_density_rms 0.096
_refine_ls_extinction_method none
_refine_ls_goodness_of_fit_ref 1.035
_refine_ls_hydrogen_treatment constr
_refine_ls_matrix_type full
_refine_ls_number_parameters 239
_refine_ls_number_reflns 4298
_refine_ls_number_restraints 0
_refine_ls_restrained_S_all 1.035
_refine_ls_R_factor_all 0.0563
_refine_ls_R_factor_gt 0.0503
_refine_ls_shift/su_max 0.001
_refine_ls_shift/su_mean 0.000
_refine_ls_structure_factor_coef Fsqd
_refine_ls_weighting_details 'w=1/[\s^2^(Fo^2^)+(0.0850P)^2^] where P=(Fo^2^+2Fc^2^)/3'
_refine_ls_weighting_scheme calc
_refine_ls_wR_factor_gt 0.1304
_refine_ls_wR_factor_ref 0.1397
_reflns_Friedel_coverage 0.000
_reflns_number_gt 3704
_reflns_number_total 4298
_reflns_threshold_expression 'I > 2\s(I)'
_cod_data_source_file c8sc05281f2.cif
_cod_data_source_block exp_1726_a
_cod_original_cell_volume 1112.26(16)
_cod_database_code 1550500
_shelx_shelxl_version_number 2014/7
_shelx_space_group_comment
;
The symmetry employed for this shelxl refinement is uniquely defined
by the following loop, which should always be used as a source of
symmetry information in preference to the above space-group names.
They are only intended as comments.
;
_shelx_estimated_absorpt_t_max 0.694
_shelx_estimated_absorpt_t_min 0.538
_reflns_odcompleteness_completeness 99.54
_reflns_odcompleteness_iscentric 1
_reflns_odcompleteness_theta 66.49
_olex2_refinement_description
;
1. Fixed Uiso
 At 1.2 times of:
  All C(H) groups, All C(H,H) groups, All O(H) groups
 At 1.5 times of:
  All C(H,H,H) groups
2.a Secondary CH2 refined with riding coordinates:
 C16(H16A,H16B), C17(H17A,H17B), C18(H18A,H18B), C19(H19A,H19B), C6(H6A,H6B),
 C7(H7A,H7B), C8(H8A,H8B), C9(H9A,H9B)
2.b Aromatic/amide H refined with riding coordinates:
 C12(H12), C13(H13), C14(H14), C2(H2A), C3(H3), C4(H4)
2.c Idealised Me refined as rotating group:
 C20(H20A,H20B,H20C), C10(H10A,H10B,H10C)
2.d Idealised tetrahedral OH refined as rotating group:
 O2(H2), O1(H1)
;
_olex2_submission_special_instructions 'No special instructions were received'
_oxdiff_exptl_absorpt_empirical_details
;
Empirical correction (ABSPACK) includes:
- Absorption correction using spherical harmonics
- Frame scaling
- Detector area scaling
;
_oxdiff_exptl_absorpt_empirical_full_max 2.493
_oxdiff_exptl_absorpt_empirical_full_min 0.519

loop_
_space_group_symop_operation_xyz
'x, y, z'
'-x, -y, -z'

loop_
_atom_site_label
_atom_site_type_symbol
_atom_site_fract_x
_atom_site_fract_y
_atom_site_fract_z
_atom_site_U_iso_or_equiv
_atom_site_adp_type
_atom_site_occupancy
_atom_site_site_symmetry_order
_atom_site_calc_flag
_atom_site_refinement_flags_posn
Cu1 Cu 0.56588(5) 0.43008(4) 0.60260(4) 0.02675(15) Uani 1 1 d .
Cl1 Cl 0.66461(8) 0.37232(6) 0.40531(6) 0.02631(17) Uani 1 1 d .
P2 P 0.72708(8) 0.50227(6) 0.65321(6) 0.02552(18) Uani 1 1 d .
P1 P 0.48795(9) 0.27163(6) 0.70046(6) 0.02721(18) Uani 1 1 d .
O2 O 0.4979(2) 0.72364(19) 0.74089(19) 0.0310(4) Uani 1 1 d .
H2 H 0.4481 0.7013 0.7060 0.037 Uiso 1 1 calc GR
O1 O 0.5277(3) 0.1427(2) 0.5223(2) 0.0395(5) Uani 1 1 d .
H1 H 0.5772 0.1930 0.4903 0.047 Uiso 1 1 calc GR
C11 C 0.6596(3) 0.6448(2) 0.7174(2) 0.0244(5) Uani 1 1 d .
C12 C 0.7666(4) 0.6844(3) 0.7480(3) 0.0297(6) Uani 1 1 d .
H12 H 0.7230 0.7637 0.7820 0.036 Uiso 1 1 calc R
C13 C 0.9331(4) 0.6135(3) 0.7312(3) 0.0346(6) Uani 1 1 d .
H13 H 0.9974 0.6473 0.7547 0.041 Uiso 1 1 calc R
C14 C 1.0135(4) 0.4964(3) 0.6824(3) 0.0326(6) Uani 1 1 d .
H14 H 1.1283 0.4550 0.6759 0.039 Uiso 1 1 calc R
C15 C 0.9368(3) 0.4362(3) 0.6425(2) 0.0274(6) Uani 1 1 d .
C16 C 1.0291(4) 0.3095(3) 0.5877(3) 0.0326(6) Uani 1 1 d .
H16A H 1.1485 0.2958 0.5591 0.039 Uiso 1 1 calc R
H16B H 0.9897 0.3116 0.5201 0.039 Uiso 1 1 calc R
C17 C 1.0064(4) 0.1989(3) 0.6717(3) 0.0336(6) Uani 1 1 d .
H17A H 0.8870 0.2191 0.7107 0.040 Uiso 1 1 calc R
H17B H 1.0630 0.1874 0.7322 0.040 Uiso 1 1 calc R
C18 C 1.0746(5) 0.0753(3) 0.6114(3) 0.0468(8) Uani 1 1 d .
H18A H 1.1913 0.0593 0.5667 0.056 Uiso 1 1 calc R
H18B H 1.0113 0.0847 0.5556 0.056 Uiso 1 1 calc R
C19 C 1.0662(5) -0.0391(3) 0.6956(4) 0.0542(10) Uani 1 1 d .
H19A H 1.1228 -0.1165 0.6513 0.065 Uiso 1 1 calc R
H19B H 1.1279 -0.0471 0.7521 0.065 Uiso 1 1 calc R
C20 C 0.8933(5) -0.0330(3) 0.7617(4) 0.0536(10) Uani 1 1 d .
H20A H 0.8396 0.0386 0.8120 0.080 Uiso 1 1 calc GR
H20B H 0.8986 -0.1120 0.8094 0.080 Uiso 1 1 calc GR
H20C H 0.8294 -0.0217 0.7068 0.080 Uiso 1 1 calc GR
C1 C 0.4896(4) 0.1454(3) 0.6382(3) 0.0300(6) Uani 1 1 d .
C2 C 0.4498(4) 0.0453(3) 0.7056(3) 0.0365(7) Uani 1 1 d .
H2A H 0.4531 -0.0212 0.6671 0.044 Uiso 1 1 calc R
C3 C 0.4059(5) 0.0374(3) 0.8253(3) 0.0427(8) Uani 1 1 d .
H3 H 0.3806 -0.0344 0.8642 0.051 Uiso 1 1 calc R
C4 C 0.3960(5) 0.1280(3) 0.8936(3) 0.0408(7) Uani 1 1 d .
H4 H 0.3644 0.1140 0.9756 0.049 Uiso 1 1 calc R
C5 C 0.4299(4) 0.2372(3) 0.8480(3) 0.0319(6) Uani 1 1 d .
C6 C 0.4162(4) 0.3343(3) 0.9239(3) 0.0372(7) Uani 1 1 d .
H6A H 0.5168 0.3564 0.8950 0.045 Uiso 1 1 calc R
H6B H 0.4112 0.2964 1.0041 0.045 Uiso 1 1 calc R
C7 C 0.2646(4) 0.4549(3) 0.9263(3) 0.0384(7) Uani 1 1 d .
H7A H 0.1645 0.4362 0.9714 0.046 Uiso 1 1 calc R
H7B H 0.2559 0.4817 0.8459 0.046 Uiso 1 1 calc R
C8 C 0.2686(4) 0.5642(3) 0.9793(3) 0.0363(7) Uani 1 1 d .
H8A H 0.2672 0.5403 1.0618 0.044 Uiso 1 1 calc R
H8B H 0.3734 0.5780 0.9386 0.044 Uiso 1 1 calc R
C9 C 0.1258(5) 0.6863(4) 0.9722(5) 0.0592(11) Uani 1 1 d .
H9A H 0.0230 0.6770 1.0251 0.071 Uiso 1 1 calc R
H9B H 0.1140 0.7011 0.8922 0.071 Uiso 1 1 calc R
C10 C 0.1430(6) 0.8008(3) 1.0029(4) 0.0528(10) Uani 1 1 d .
H10A H 0.1591 0.7860 1.0809 0.079 Uiso 1 1 calc GR
H10B H 0.0426 0.8751 1.0013 0.079 Uiso 1 1 calc GR
H10C H 0.2386 0.8157 0.9466 0.079 Uiso 1 1 calc GR

loop_
_atom_site_aniso_label
_atom_site_aniso_U_11
_atom_site_aniso_U_22
_atom_site_aniso_U_33
_atom_site_aniso_U_23
_atom_site_aniso_U_13
_atom_site_aniso_U_12
Cu1 0.0262(2) 0.0224(2) 0.0358(3) 0.00056(17) -0.00978(18) -0.01306(17)
Cl1 0.0213(3) 0.0226(3) 0.0345(4) -0.0030(2) -0.0065(2) -0.0079(2)
P2 0.0213(3) 0.0226(3) 0.0355(4) -0.0032(3) -0.0078(3) -0.0103(3)
P1 0.0290(4) 0.0207(3) 0.0341(4) 0.0012(3) -0.0075(3) -0.0132(3)
O2 0.0255(10) 0.0277(10) 0.0411(12) -0.0068(8) -0.0065(8) -0.0109(8)
O1 0.0487(13) 0.0320(11) 0.0425(12) -0.0068(9) -0.0063(10) -0.0225(10)
C11 0.0246(13) 0.0250(12) 0.0246(13) 0.0015(10) -0.0040(10) -0.0133(10)
C12 0.0327(15) 0.0301(14) 0.0311(14) -0.0030(11) -0.0050(11) -0.0186(12)
C13 0.0310(15) 0.0417(16) 0.0409(16) -0.0024(13) -0.0113(13) -0.0222(13)
C14 0.0237(13) 0.0386(15) 0.0380(16) 0.0038(12) -0.0091(12) -0.0158(12)
C15 0.0254(13) 0.0308(14) 0.0270(13) 0.0036(11) -0.0048(10) -0.0151(11)
C16 0.0246(14) 0.0329(15) 0.0363(16) 0.0005(12) -0.0040(12) -0.0106(12)
C17 0.0290(15) 0.0280(14) 0.0388(16) -0.0017(12) -0.0078(12) -0.0064(11)
C18 0.0447(19) 0.0323(16) 0.053(2) -0.0102(15) -0.0060(16) -0.0058(14)
C19 0.042(2) 0.0261(16) 0.084(3) -0.0036(17) -0.014(2) -0.0035(14)
C20 0.048(2) 0.0291(16) 0.088(3) 0.0014(17) -0.026(2) -0.0153(15)
C1 0.0253(13) 0.0277(14) 0.0393(16) -0.0013(12) -0.0080(11) -0.0129(11)
C2 0.0362(16) 0.0242(14) 0.053(2) -0.0014(13) -0.0122(14) -0.0156(12)
C3 0.0475(19) 0.0256(15) 0.055(2) 0.0085(14) -0.0112(16) -0.0200(14)
C4 0.0446(18) 0.0353(16) 0.0416(18) 0.0095(14) -0.0109(14) -0.0188(14)
C5 0.0284(14) 0.0271(14) 0.0382(16) 0.0033(12) -0.0090(12) -0.0103(11)
C6 0.0436(18) 0.0364(16) 0.0348(16) 0.0041(13) -0.0134(14) -0.0183(14)
C7 0.0359(16) 0.0335(15) 0.0494(19) -0.0076(13) -0.0110(14) -0.0146(13)
C8 0.0443(18) 0.0340(16) 0.0362(16) -0.0009(12) -0.0106(13) -0.0206(14)
C9 0.050(2) 0.0380(19) 0.095(3) -0.016(2) -0.029(2) -0.0097(17)
C10 0.073(3) 0.0361(18) 0.048(2) -0.0056(15) -0.0097(19) -0.0223(18)

loop_
_atom_type_symbol
_atom_type_description
_atom_type_scat_dispersion_real
_atom_type_scat_dispersion_imag
_atom_type_scat_source
C C 0.0181 0.0091 'International Tables Vol C Tables 4.2.6.8 and 6.1.1.4'
H H 0.0000 0.0000 'International Tables Vol C Tables 4.2.6.8 and 6.1.1.4'
O O 0.0492 0.0322 'International Tables Vol C Tables 4.2.6.8 and 6.1.1.4'
P P 0.2955 0.4335 'International Tables Vol C Tables 4.2.6.8 and 6.1.1.4'
Cu Cu -1.9646 0.5888 'International Tables Vol C Tables 4.2.6.8 and 6.1.1.4'
Cl Cl 0.3639 0.7018 'International Tables Vol C Tables 4.2.6.8 and 6.1.1.4'

loop_
_geom_angle_atom_site_label_1
_geom_angle_atom_site_label_2
_geom_angle_atom_site_label_3
_geom_angle
_geom_angle_site_symmetry_1
_geom_angle_site_symmetry_3
Cl1 Cu1 Cu1 51.42(2) . 2_666
Cl1 Cu1 Cu1 50.47(2) 2_666 2_666
Cl1 Cu1 Cl1 101.90(3) . 2_666
P2 Cu1 Cu1 116.58(3) . 2_666
P2 Cu1 Cl1 113.84(3) . .
P2 Cu1 Cl1 99.28(3) . 2_666
P2 Cu1 P1 123.33(3) . .
P1 Cu1 Cu1 119.98(3) . 2_666
P1 Cu1 Cl1 103.44(3) . .
P1 Cu1 Cl1 113.34(3) . 2_666
Cu1 Cl1 Cu1 78.10(3) . 2_666
C11 P2 Cu1 124.90(10) . .
C15 P2 Cu1 130.64(10) . .
C15 P2 C11 104.45(14) . .
C1 P1 Cu1 125.23(11) . .
C5 P1 Cu1 129.90(11) . .
C5 P1 C1 104.70(15) . .
C11 O2 H2 109.5 . .
C1 O1 H1 109.5 . .
O2 C11 P2 121.38(19) . .
O2 C11 C12 116.4(2) . .
C12 C11 P2 122.2(2) . .
C11 C12 H12 118.5 . .
C13 C12 C11 122.9(3) . .
C13 C12 H12 118.5 . .
C12 C13 H13 117.6 . .
C12 C13 C14 124.7(3) . .
C14 C13 H13 117.6 . .
C13 C14 H14 117.9 . .
C15 C14 C13 124.2(3) . .
C15 C14 H14 117.9 . .
C14 C15 P2 121.4(2) . .
C14 C15 C16 122.8(3) . .
C16 C15 P2 115.8(2) . .
C15 C16 H16A 109.0 . .
C15 C16 H16B 109.0 . .
C15 C16 C17 112.9(2) . .
H16A C16 H16B 107.8 . .
C17 C16 H16A 109.0 . .
C17 C16 H16B 109.0 . .
C16 C17 H17A 109.1 . .
C16 C17 H17B 109.1 . .
C16 C17 C18 112.5(3) . .
H17A C17 H17B 107.8 . .
C18 C17 H17A 109.1 . .
C18 C17 H17B 109.1 . .
C17 C18 H18A 108.9 . .
C17 C18 H18B 108.9 . .
C17 C18 C19 113.3(3) . .
H18A C18 H18B 107.7 . .
C19 C18 H18A 108.9 . .
C19 C18 H18B 108.9 . .
C18 C19 H19A 108.6 . .
C18 C19 H19B 108.6 . .
H19A C19 H19B 107.6 . .
C20 C19 C18 114.7(3) . .
C20 C19 H19A 108.6 . .
C20 C19 H19B 108.6 . .
C19 C20 H20A 109.5 . .
C19 C20 H20B 109.5 . .
C19 C20 H20C 109.5 . .
H20A C20 H20B 109.5 . .
H20A C20 H20C 109.5 . .
H20B C20 H20C 109.5 . .
O1 C1 P1 120.6(2) . .
O1 C1 C2 117.6(3) . .
C2 C1 P1 121.8(3) . .
C1 C2 H2A 118.3 . .
C3 C2 C1 123.4(3) . .
C3 C2 H2A 118.3 . .
C2 C3 H3 117.7 . .
C2 C3 C4 124.6(3) . .
C4 C3 H3 117.7 . .
C3 C4 H4 118.2 . .
C5 C4 C3 123.6(3) . .
C5 C4 H4 118.2 . .
C4 C5 P1 121.8(3) . .
C4 C5 C6 122.6(3) . .
C6 C5 P1 115.6(2) . .
C5 C6 H6A 109.0 . .
C5 C6 H6B 109.0 . .
C5 C6 C7 112.8(3) . .
H6A C6 H6B 107.8 . .
C7 C6 H6A 109.0 . .
C7 C6 H6B 109.0 . .
C6 C7 H7A 108.9 . .
C6 C7 H7B 108.9 . .
C6 C7 C8 113.5(3) . .
H7A C7 H7B 107.7 . .
C8 C7 H7A 108.9 . .
C8 C7 H7B 108.9 . .
C7 C8 H8A 108.9 . .
C7 C8 H8B 108.9 . .
H8A C8 H8B 107.7 . .
C9 C8 C7 113.3(3) . .
C9 C8 H8A 108.9 . .
C9 C8 H8B 108.9 . .
C8 C9 H9A 108.7 . .
C8 C9 H9B 108.7 . .
C8 C9 C10 114.3(3) . .
H9A C9 H9B 107.6 . .
C10 C9 H9A 108.7 . .
C10 C9 H9B 108.7 . .
C9 C10 H10A 109.5 . .
C9 C10 H10B 109.5 . .
C9 C10 H10C 109.5 . .
H10A C10 H10B 109.5 . .
H10A C10 H10C 109.5 . .
H10B C10 H10C 109.5 . .

loop_
_geom_bond_atom_site_label_1
_geom_bond_atom_site_label_2
_geom_bond_distance
_geom_bond_site_symmetry_2
Cu1 Cu1 3.0378(8) 2_666
Cu1 Cl1 2.4269(8) 2_666
Cu1 Cl1 2.3946(8) .
Cu1 P2 2.2254(7) .
Cu1 P1 2.2276(7) .
Cl1 Cu1 2.4270(8) 2_666
P2 C11 1.739(3) .
P2 C15 1.732(3) .
P1 C1 1.744(3) .
P1 C5 1.724(3) .
O2 H2 0.8400 .
O2 C11 1.363(3) .
O1 H1 0.8400 .
O1 C1 1.344(4) .
C11 C12 1.394(4) .
C12 H12 0.9500 .
C12 C13 1.381(4) .
C13 H13 0.9500 .
C13 C14 1.390(5) .
C14 H14 0.9500 .
C14 C15 1.385(4) .
C15 C16 1.515(4) .
C16 H16A 0.9900 .
C16 H16B 0.9900 .
C16 C17 1.523(4) .
C17 H17A 0.9900 .
C17 H17B 0.9900 .
C17 C18 1.525(4) .
C18 H18A 0.9900 .
C18 H18B 0.9900 .
C18 C19 1.530(5) .
C19 H19A 0.9900 .
C19 H19B 0.9900 .
C19 C20 1.509(6) .
C20 H20A 0.9800 .
C20 H20B 0.9800 .
C20 H20C 0.9800 .
C1 C2 1.392(4) .
C2 H2A 0.9500 .
C2 C3 1.379(5) .
C3 H3 0.9500 .
C3 C4 1.402(5) .
C4 H4 0.9500 .
C4 C5 1.389(4) .
C5 C6 1.514(5) .
C6 H6A 0.9900 .
C6 H6B 0.9900 .
C6 C7 1.523(5) .
C7 H7A 0.9900 .
C7 H7B 0.9900 .
C7 C8 1.527(4) .
C8 H8A 0.9900 .
C8 H8B 0.9900 .
C8 C9 1.505(5) .
C9 H9A 0.9900 .
C9 H9B 0.9900 .
C9 C10 1.506(5) .
C10 H10A 0.9800 .
C10 H10B 0.9800 .
C10 H10C 0.9800 .
